data_4331185
loop_
_publ_author_name
'Adam C. Malcolm'
'Kyle J. Sabourin'
'Robert McDonald'
'Michael J. Ferguson'
'Eric Rivard'

_publ_contact_author_address
;
Department of Chemistry
University of Alberta
Edmonton
AB T6G 2G2
CANADA
;
_publ_contact_author_email ERIVARD@UALBERTA.CA
_publ_contact_author_name 'E. Rivard'
_publ_section_title
;
 Donor-Acceptor Complexation and Dehydrogenation Chemistry of Aminoboranes
;
_journal_name_full 'Inorganic Chemistry'
_journal_page_first 12905
_journal_page_last 12916
_journal_paper_doi 10.1021/ic3018997
_journal_volume 51
_journal_year 2012
_chemical_formula_moiety 'C30 H49 B2 N3, 0.5(C2 H4 Cl2)'
_chemical_formula_sum 'C31 H51 B2 Cl N3'
_chemical_formula_weight 522.82
_chemical_name_common 8
_chemical_name_systematic
; 
 ? 
;
_space_group_IT_number 14
_symmetry_cell_setting monoclinic
_symmetry_space_group_name_Hall '-P 2yn'
_symmetry_space_group_name_H-M 'P 1 21/n 1'
_atom_sites_solution_hydrogens geom
_atom_sites_solution_primary direct
_atom_sites_solution_secondary difmap
_audit_creation_method SHELXL-97
_cell_angle_alpha 90.00
_cell_angle_beta 99.8480(10)
_cell_angle_gamma 90.00
_cell_formula_units_Z 4
_cell_length_a 10.2412(5)
_cell_length_b 12.9371(7)
_cell_length_c 24.8848(13)
_cell_measurement_reflns_used 9947
_cell_measurement_temperature 173(2)
_cell_measurement_theta_max 24.11
_cell_measurement_theta_min 2.29
_cell_volume 3248.4(3)
_computing_cell_refinement 'Bruker SAINT'
_computing_data_collection 'Bruker APEX2'
_computing_data_reduction 'Bruker SAINT'
_computing_molecular_graphics 'Bruker SHELXTL'
_computing_publication_material 'Bruker SHELXTL'
_computing_structure_refinement 'SHELXL-97 (Sheldrick, 2008)'
_computing_structure_solution 'SHELXS-97 (Sheldrick, 2008)'
_diffrn_ambient_temperature 173(2)
_diffrn_measured_fraction_theta_full 1.000
_diffrn_measured_fraction_theta_max 1.000
_diffrn_measurement_device_type 'Bruker APEX-II CCD'
_diffrn_measurement_method '\w scans'
_diffrn_radiation_monochromator graphite
_diffrn_radiation_source 'fine-focus sealed tube'
_diffrn_radiation_type MoK\a
_diffrn_radiation_wavelength 0.71073
_diffrn_reflns_av_R_equivalents 0.0286
_diffrn_reflns_av_sigmaI/netI 0.0217
_diffrn_reflns_limit_h_max 12
_diffrn_reflns_limit_h_min -12
_diffrn_reflns_limit_k_max 15
_diffrn_reflns_limit_k_min -15
_diffrn_reflns_limit_l_max 29
_diffrn_reflns_limit_l_min -29
_diffrn_reflns_number 22840
_diffrn_reflns_theta_full 25.25
_diffrn_reflns_theta_max 25.25
_diffrn_reflns_theta_min 1.66
_exptl_absorpt_coefficient_mu 0.140
_exptl_absorpt_correction_T_max 0.9626
_exptl_absorpt_correction_T_min 0.9195
_exptl_absorpt_correction_type numerical
_exptl_absorpt_process_details 'SADABS (Sheldrick, 2008)'
_exptl_crystal_colour colourless
_exptl_crystal_density_diffrn 1.069
_exptl_crystal_description fragment
_exptl_crystal_F_000 1140
_exptl_crystal_size_max 0.61
_exptl_crystal_size_mid 0.36
_exptl_crystal_size_min 0.27
_refine_diff_density_max 0.386
_refine_diff_density_min -0.627
_refine_diff_density_rms 0.047
_refine_ls_extinction_method none
_refine_ls_goodness_of_fit_ref 1.040
_refine_ls_hydrogen_treatment constr
_refine_ls_matrix_type full
_refine_ls_number_parameters 376
_refine_ls_number_reflns 5886
_refine_ls_number_restraints 0
_refine_ls_restrained_S_all 1.040
_refine_ls_R_factor_all 0.0697
_refine_ls_R_factor_gt 0.0570
_refine_ls_shift/su_max 0.000
_refine_ls_shift/su_mean 0.000
_refine_ls_structure_factor_coef Fsqd
_refine_ls_weighting_details 'calc w=1/[\s^2^(Fo^2^)+(0.0844P)^2^+2.1247P] where P=(Fo^2^+2Fc^2^)/3'
_refine_ls_weighting_scheme calc
_refine_ls_wR_factor_gt 0.1598
_refine_ls_wR_factor_ref 0.1725
_reflns_number_gt 4738
_reflns_number_total 5886
_reflns_threshold_expression I>2\s(I)
_cod_data_source_file ic3018997_si_002_5.cif
_cod_data_source_block riv11d3
_cod_database_code 4331185

loop_
_symmetry_equiv_pos_as_xyz
'x, y, z'
'-x+1/2, y+1/2, -z+1/2'
'-x, -y, -z'
'x-1/2, -y-1/2, z-1/2'

loop_
_atom_site_label
_atom_site_type_symbol
_atom_site_fract_x
_atom_site_fract_y
_atom_site_fract_z
_atom_site_U_iso_or_equiv
_atom_site_adp_type
_atom_site_occupancy
_atom_site_symmetry_multiplicity
_atom_site_calc_flag
_atom_site_refinement_flags
_atom_site_disorder_assembly
_atom_site_disorder_group
N1 N -0.01930(15) 0.47297(12) 0.34030(6) 0.0283(4) Uani 1 1 d . . .
N2 N -0.05597(15) 0.30882(12) 0.33152(7) 0.0301(4) Uani 1 1 d . . .
N3A N 0.4066(10) 0.4037(6) 0.4009(4) 0.0309(16) Uani 0.55 1 d P A 1
N3B N 0.4004(14) 0.3724(8) 0.4106(5) 0.0338(19) Uani 0.45 1 d P A 2
C1 C 0.03892(17) 0.38157(14) 0.33341(7) 0.0276(4) Uani 1 1 d . . .
C2 C 0.17926(18) 0.36443(16) 0.33291(8) 0.0323(4) Uani 1 1 d . A .
H2A H 0.2164 0.4231 0.3148 0.039 Uiso 1 1 calc R . .
H2B H 0.1915 0.3004 0.3125 0.039 Uiso 1 1 calc R . .
C3 C -0.15211(18) 0.45661(16) 0.34314(8) 0.0336(4) Uani 1 1 d . . .
H3 H -0.2152 0.5081 0.3479 0.040 Uiso 1 1 calc R . .
C4 C -0.17472(19) 0.35517(16) 0.33789(8) 0.0336(4) Uani 1 1 d . . .
H4 H -0.2567 0.3211 0.3384 0.040 Uiso 1 1 calc R . .
C5A C 0.4711(15) 0.3791(13) 0.4565(5) 0.064(3) Uani 0.55 1 d P A 1
H5AA H 0.5586 0.4119 0.4639 0.077 Uiso 0.55 1 calc PR A 1
H5AB H 0.4811 0.3040 0.4605 0.077 Uiso 0.55 1 calc PR A 1
H5AC H 0.4168 0.4049 0.4824 0.077 Uiso 0.55 1 calc PR A 1
C5B C 0.4520(18) 0.3577(13) 0.4708(6) 0.052(3) Uani 0.45 1 d P A 2
H5BA H 0.4367 0.2862 0.4811 0.062 Uiso 0.45 1 calc PR A 2
H5BB H 0.4055 0.4049 0.4919 0.062 Uiso 0.45 1 calc PR A 2
H5BC H 0.5472 0.3726 0.4784 0.062 Uiso 0.45 1 calc PR A 2
C6A C 0.3929(7) 0.5161(6) 0.3938(3) 0.0439(16) Uani 0.55 1 d P A 1
H6AA H 0.3521 0.5315 0.3561 0.053 Uiso 0.55 1 calc PR A 1
H6AB H 0.4806 0.5485 0.4018 0.053 Uiso 0.55 1 calc PR A 1
H6AC H 0.3368 0.5433 0.4187 0.053 Uiso 0.55 1 calc PR A 1
C6B C 0.4364(10) 0.4810(9) 0.4000(4) 0.059(2) Uani 0.45 1 d P A 2
H6BA H 0.4086 0.4969 0.3612 0.071 Uiso 0.45 1 calc PR A 2
H6BB H 0.5326 0.4897 0.4098 0.071 Uiso 0.45 1 calc PR A 2
H6BC H 0.3919 0.5280 0.4219 0.071 Uiso 0.45 1 calc PR A 2
C11 C 0.04049(17) 0.57463(15) 0.33922(8) 0.0292(4) Uani 1 1 d . . .
C12 C 0.06878(19) 0.61034(15) 0.28915(8) 0.0322(4) Uani 1 1 d . . .
C13 C 0.1211(2) 0.70930(16) 0.28846(9) 0.0389(5) Uani 1 1 d . . .
H13 H 0.1417 0.7361 0.2554 0.047 Uiso 1 1 calc R . .
C14 C 0.1437(2) 0.76945(17) 0.33483(9) 0.0416(5) Uani 1 1 d . . .
H14 H 0.1800 0.8368 0.3334 0.050 Uiso 1 1 calc R . .
C15 C 0.1140(2) 0.73253(17) 0.38305(9) 0.0399(5) Uani 1 1 d . . .
H15 H 0.1294 0.7752 0.4146 0.048 Uiso 1 1 calc R . .
C16 C 0.06167(19) 0.63389(16) 0.38685(8) 0.0338(4) Uani 1 1 d . . .
C17 C 0.0388(2) 0.54862(16) 0.23678(8) 0.0361(5) Uani 1 1 d . . .
H17 H 0.0314 0.4743 0.2470 0.043 Uiso 1 1 calc R . .
C18 C 0.1491(2) 0.5566(2) 0.20241(10) 0.0547(6) Uani 1 1 d . . .
H18A H 0.2337 0.5360 0.2245 0.066 Uiso 1 1 calc R . .
H18B H 0.1554 0.6281 0.1900 0.066 Uiso 1 1 calc R . .
H18C H 0.1288 0.5108 0.1707 0.066 Uiso 1 1 calc R . .
C19 C -0.0937(2) 0.5808(2) 0.20372(9) 0.0478(6) Uani 1 1 d . . .
H19A H -0.1626 0.5758 0.2265 0.057 Uiso 1 1 calc R . .
H19B H -0.1159 0.5350 0.1721 0.057 Uiso 1 1 calc R . .
H19C H -0.0879 0.6522 0.1913 0.057 Uiso 1 1 calc R . .
C20 C 0.0274(2) 0.59744(18) 0.44089(9) 0.0400(5) Uani 1 1 d . . .
H20 H 0.0078 0.5217 0.4378 0.048 Uiso 1 1 calc R . .
C21 C 0.1427(2) 0.6136(2) 0.48831(9) 0.0514(6) Uani 1 1 d . . .
H21A H 0.2221 0.5791 0.4800 0.062 Uiso 1 1 calc R . .
H21B H 0.1194 0.5842 0.5217 0.062 Uiso 1 1 calc R . .
H21C H 0.1601 0.6877 0.4935 0.062 Uiso 1 1 calc R . .
C22 C -0.0963(3) 0.6528(2) 0.45305(11) 0.0561(7) Uani 1 1 d . . .
H22A H -0.1160 0.6290 0.4882 0.067 Uiso 1 1 calc R . .
H22B H -0.1715 0.6373 0.4242 0.067 Uiso 1 1 calc R . .
H22C H -0.0806 0.7276 0.4546 0.067 Uiso 1 1 calc R . .
C31 C -0.04527(18) 0.20254(15) 0.31469(8) 0.0318(4) Uani 1 1 d . . .
C32 C -0.06191(19) 0.18278(16) 0.25865(9) 0.0357(5) Uani 1 1 d . . .
C33 C -0.0531(2) 0.08034(18) 0.24272(10) 0.0417(5) Uani 1 1 d . . .
H33 H -0.0610 0.0641 0.2051 0.050 Uiso 1 1 calc R . .
C34 C -0.0328(2) 0.00177(18) 0.28086(10) 0.0455(5) Uani 1 1 d . . .
H34 H -0.0278 -0.0678 0.2692 0.055 Uiso 1 1 calc R . .
C35 C -0.0199(2) 0.02343(17) 0.33546(10) 0.0444(5) Uani 1 1 d . . .
H35 H -0.0072 -0.0317 0.3610 0.053 Uiso 1 1 calc R . .
C36 C -0.0249(2) 0.12496(16) 0.35428(9) 0.0366(5) Uani 1 1 d . . .
C37 C -0.0940(2) 0.26758(18) 0.21617(9) 0.0440(5) Uani 1 1 d . . .
H37 H -0.0749 0.3351 0.2355 0.053 Uiso 1 1 calc R . .
C38 C -0.2392(3) 0.2672(2) 0.19187(14) 0.0722(9) Uani 1 1 d . . .
H38A H -0.2570 0.3213 0.1640 0.087 Uiso 1 1 calc R . .
H38B H -0.2917 0.2803 0.2206 0.087 Uiso 1 1 calc R . .
H38C H -0.2633 0.1997 0.1752 0.087 Uiso 1 1 calc R . .
C39 C -0.0105(4) 0.2629(4) 0.17271(19) 0.128(2) Uani 1 1 d . . .
H39A H -0.0368 0.3182 0.1462 0.154 Uiso 1 1 calc R . .
H39B H -0.0226 0.1958 0.1543 0.154 Uiso 1 1 calc R . .
H39C H 0.0829 0.2716 0.1891 0.154 Uiso 1 1 calc R . .
C40 C -0.0148(2) 0.14718(17) 0.41448(9) 0.0433(5) Uani 1 1 d . . .
H40 H 0.0014 0.2229 0.4202 0.052 Uiso 1 1 calc R . .
C41 C 0.1009(3) 0.0888(2) 0.44863(11) 0.0593(7) Uani 1 1 d . . .
H41A H 0.1830 0.1048 0.4351 0.071 Uiso 1 1 calc R . .
H41B H 0.0840 0.0143 0.4457 0.071 Uiso 1 1 calc R . .
H41C H 0.1095 0.1101 0.4869 0.071 Uiso 1 1 calc R . .
C42 C -0.1458(3) 0.1204(2) 0.43320(11) 0.0567(7) Uani 1 1 d . . .
H42A H -0.2185 0.1579 0.4107 0.068 Uiso 1 1 calc R . .
H42B H -0.1408 0.1404 0.4715 0.068 Uiso 1 1 calc R . .
H42C H -0.1618 0.0459 0.4294 0.068 Uiso 1 1 calc R . .
B1 B 0.2560(2) 0.3540(2) 0.39705(11) 0.0451(6) Uani 1 1 d . . .
H1BA H 0.2007 0.3961 0.4243 0.054 Uiso 0.55 1 calc PR A 1
H1BB H 0.2626 0.2723 0.4094 0.054 Uiso 0.55 1 calc PR A 1
H1BC H 0.2071 0.4073 0.4217 0.054 Uiso 0.45 1 d PR A 2
H1BD H 0.2387 0.2752 0.4109 0.054 Uiso 0.45 1 d PR A 2
B2A B 0.4923(6) 0.3621(6) 0.3576(3) 0.0583(16) Uani 0.55 1 d P A 1
H2AA H 0.5074 0.2783 0.3629 0.070 Uiso 0.55 1 calc PR A 1
H2AB H 0.5890 0.4013 0.3639 0.070 Uiso 0.55 1 calc PR A 1
H2AC H 0.4395 0.3779 0.3161 0.070 Uiso 0.55 1 calc PR A 1
B2B B 0.4823(7) 0.2992(8) 0.3783(3) 0.061(2) Uani 0.45 1 d P A 2
H2BA H 0.4532 0.2184 0.3835 0.073 Uiso 0.45 1 calc PR A 2
H2BB H 0.5887 0.3085 0.3942 0.073 Uiso 0.45 1 calc PR A 2
H2BC H 0.4623 0.3195 0.3348 0.073 Uiso 0.45 1 calc PR A 2
Cl1S Cl 0.39186(10) 0.88220(8) 0.45088(4) 0.0975(3) Uani 1 1 d . . .
C1S C 0.4582(5) 0.9651(4) 0.5076(2) 0.1240(17) Uani 1 1 d . . .
H1SA H 0.3847 1.0013 0.5208 0.149 Uiso 1 1 calc R . .
H1SB H 0.5056 0.9227 0.5379 0.149 Uiso 1 1 calc R . .

loop_
_atom_site_aniso_label
_atom_site_aniso_U_11
_atom_site_aniso_U_22
_atom_site_aniso_U_33
_atom_site_aniso_U_23
_atom_site_aniso_U_13
_atom_site_aniso_U_12
N1 0.0223(7) 0.0308(8) 0.0320(8) 0.0022(6) 0.0047(6) 0.0009(6)
N2 0.0227(8) 0.0310(9) 0.0369(9) 0.0062(7) 0.0053(6) 0.0003(6)
N3A 0.019(2) 0.024(5) 0.050(4) -0.006(3) 0.007(2) -0.009(3)
N3B 0.031(3) 0.031(5) 0.043(5) -0.007(4) 0.015(3) -0.013(4)
C1 0.0244(9) 0.0296(10) 0.0284(9) 0.0042(7) 0.0029(7) 0.0006(7)
C2 0.0228(9) 0.0330(10) 0.0418(11) 0.0012(8) 0.0073(8) 0.0010(8)
C3 0.0224(9) 0.0400(11) 0.0391(11) 0.0024(9) 0.0072(8) 0.0036(8)
C4 0.0224(9) 0.0388(11) 0.0403(11) 0.0045(9) 0.0075(8) -0.0002(8)
C5A 0.045(6) 0.079(6) 0.059(8) -0.004(5) -0.019(5) 0.003(4)
C5B 0.033(4) 0.078(9) 0.042(7) -0.015(5) -0.004(4) 0.003(5)
C6A 0.036(3) 0.037(4) 0.059(4) -0.012(3) 0.007(3) -0.003(2)
C6B 0.067(7) 0.065(8) 0.045(4) 0.000(4) 0.011(4) -0.021(5)
C11 0.0228(9) 0.0283(10) 0.0364(10) 0.0017(8) 0.0050(7) 0.0022(7)
C12 0.0263(9) 0.0323(10) 0.0384(11) 0.0042(8) 0.0065(8) 0.0033(8)
C13 0.0381(11) 0.0359(11) 0.0441(12) 0.0063(9) 0.0111(9) 0.0007(9)
C14 0.0381(11) 0.0311(11) 0.0557(14) 0.0008(10) 0.0086(10) -0.0039(9)
C15 0.0361(11) 0.0361(11) 0.0477(12) -0.0078(9) 0.0077(9) 0.0004(9)
C16 0.0266(9) 0.0355(11) 0.0393(11) -0.0009(8) 0.0055(8) 0.0039(8)
C17 0.0406(11) 0.0349(11) 0.0334(10) 0.0042(8) 0.0082(8) -0.0003(9)
C18 0.0463(13) 0.0703(17) 0.0508(14) -0.0110(12) 0.0179(11) -0.0010(12)
C19 0.0392(12) 0.0618(15) 0.0409(12) 0.0010(11) 0.0032(9) -0.0020(11)
C20 0.0388(11) 0.0451(12) 0.0377(11) -0.0020(9) 0.0107(9) 0.0018(9)
C21 0.0530(14) 0.0620(16) 0.0381(12) -0.0062(11) 0.0049(10) -0.0003(12)
C22 0.0516(14) 0.0715(17) 0.0497(14) -0.0015(12) 0.0215(11) 0.0121(13)
C31 0.0225(9) 0.0287(10) 0.0439(11) 0.0025(8) 0.0052(8) -0.0022(7)
C32 0.0252(9) 0.0399(11) 0.0420(11) 0.0020(9) 0.0054(8) -0.0068(8)
C33 0.0305(11) 0.0477(13) 0.0473(12) -0.0061(10) 0.0076(9) -0.0055(9)
C34 0.0396(12) 0.0360(12) 0.0617(15) -0.0036(10) 0.0108(10) 0.0013(9)
C35 0.0436(12) 0.0331(11) 0.0566(14) 0.0072(10) 0.0086(10) 0.0033(9)
C36 0.0306(10) 0.0341(11) 0.0449(12) 0.0063(9) 0.0058(8) 0.0008(8)
C37 0.0487(13) 0.0432(12) 0.0376(11) 0.0028(9) 0.0005(10) -0.0121(10)
C38 0.0616(17) 0.0626(18) 0.084(2) 0.0230(16) -0.0105(15) 0.0029(14)
C39 0.111(3) 0.171(4) 0.123(3) 0.097(3) 0.079(3) 0.059(3)
C40 0.0512(13) 0.0345(11) 0.0429(12) 0.0079(9) 0.0044(10) 0.0009(10)
C41 0.0646(17) 0.0554(16) 0.0531(15) 0.0161(12) -0.0036(12) 0.0035(13)
C42 0.0650(17) 0.0566(16) 0.0518(15) 0.0063(12) 0.0195(12) 0.0010(13)
B1 0.0275(12) 0.0526(15) 0.0518(15) 0.0163(12) -0.0027(10) -0.0039(11)
B2A 0.032(3) 0.063(4) 0.085(5) -0.029(3) 0.023(3) -0.006(3)
B2B 0.034(3) 0.100(7) 0.048(4) -0.026(4) 0.005(3) 0.016(4)
Cl1S 0.0915(7) 0.1041(7) 0.0938(7) -0.0288(5) 0.0074(5) -0.0212(5)
C1S 0.112(4) 0.158(5) 0.105(3) -0.014(3) 0.028(3) -0.035(3)

loop_
_atom_type_symbol
_atom_type_description
_atom_type_scat_dispersion_real
_atom_type_scat_dispersion_imag
_atom_type_scat_source
C C 0.0033 0.0016 'International Tables Vol C Tables 4.2.6.8 and 6.1.1.4'
H H 0.0000 0.0000 'International Tables Vol C Tables 4.2.6.8 and 6.1.1.4'
B B 0.0013 0.0007 'International Tables Vol C Tables 4.2.6.8 and 6.1.1.4'
N N 0.0061 0.0033 'International Tables Vol C Tables 4.2.6.8 and 6.1.1.4'
Cl Cl 0.1484 0.1585 'International Tables Vol C Tables 4.2.6.8 and 6.1.1.4'

loop_
_geom_angle_atom_site_label_1
_geom_angle_atom_site_label_2
_geom_angle_atom_site_label_3
_geom_angle
_geom_angle_site_symmetry_1
C1 N1 C3 109.31(16) .
C1 N1 C11 126.48(15) .
C3 N1 C11 123.91(16) .
C1 N2 C4 109.55(16) .
C1 N2 C31 125.72(16) .
C4 N2 C31 123.67(16) .
C5A N3A C6A 110.4(10) .
C5A N3A B2A 110.8(9) .
C6A N3A B2A 107.7(6) .
C5A N3A B1 103.6(7) .
C6A N3A B1 107.9(7) .
B2A N3A B1 116.3(7) .
B1 N3B C6B 112.3(10) .
B1 N3B C5B 111.8(9) .
C6B N3B C5B 103.8(11) .
B1 N3B B2B 112.7(9) .
C6B N3B B2B 107.9(9) .
C5B N3B B2B 107.7(11) .
N2 C1 N1 106.56(15) .
N2 C1 C2 126.88(17) .
N1 C1 C2 126.37(17) .
C1 C2 B1 108.05(17) .
C4 C3 N1 107.43(17) .
C3 C4 N2 107.15(17) .
C16 C11 C12 123.11(18) .
C16 C11 N1 119.07(17) .
C12 C11 N1 117.75(17) .
C13 C12 C11 116.91(19) .
C13 C12 C17 119.82(18) .
C11 C12 C17 123.20(18) .
C14 C13 C12 121.3(2) .
C15 C14 C13 120.3(2) .
C14 C15 C16 121.5(2) .
C15 C16 C11 116.79(19) .
C15 C16 C20 119.55(19) .
C11 C16 C20 123.64(19) .
C12 C17 C19 110.65(18) .
C12 C17 C18 112.60(18) .
C19 C17 C18 110.76(19) .
C16 C20 C22 110.70(19) .
C16 C20 C21 112.00(19) .
C22 C20 C21 109.76(19) .
C36 C31 C32 123.34(19) .
C36 C31 N2 119.23(18) .
C32 C31 N2 117.37(17) .
C33 C32 C31 117.08(19) .
C33 C32 C37 120.4(2) .
C31 C32 C37 122.42(19) .
C34 C33 C32 121.0(2) .
C35 C34 C33 120.5(2) .
C34 C35 C36 121.4(2) .
C31 C36 C35 116.6(2) .
C31 C36 C40 122.61(19) .
C35 C36 C40 120.69(19) .
C39 C37 C38 111.0(3) .
C39 C37 C32 113.1(2) .
C38 C37 C32 110.99(19) .
C36 C40 C42 110.06(19) .
C36 C40 C41 111.8(2) .
C42 C40 C41 110.7(2) .
N3B B1 C2 119.8(5) .
N3A B1 C2 107.9(4) .
C1S C1S Cl1S 110.6(5) 3_676

loop_
_geom_bond_atom_site_label_1
_geom_bond_atom_site_label_2
_geom_bond_distance
_geom_bond_site_symmetry_2
N1 C1 1.348(2) .
N1 C3 1.390(2) .
N1 C11 1.453(2) .
N2 C1 1.348(2) .
N2 C4 1.389(2) .
N2 C31 1.447(3) .
N3A C5A 1.462(16) .
N3A C6A 1.469(8) .
N3A B2A 1.595(12) .
N3A B1 1.659(9) .
N3B B1 1.479(14) .
N3B C6B 1.488(11) .
N3B C5B 1.51(2) .
N3B B2B 1.574(15) .
C1 C2 1.456(3) .
C2 B1 1.660(3) .
C3 C4 1.335(3) .
C11 C16 1.397(3) .
C11 C12 1.405(3) .
C12 C13 1.389(3) .
C12 C17 1.514(3) .
C13 C14 1.378(3) .
C14 C15 1.373(3) .
C15 C16 1.393(3) .
C16 C20 1.521(3) .
C17 C19 1.519(3) .
C17 C18 1.533(3) .
C20 C22 1.530(3) .
C20 C21 1.534(3) .
C31 C36 1.397(3) .
C31 C32 1.399(3) .
C32 C33 1.391(3) .
C32 C37 1.520(3) .
C33 C34 1.382(3) .
C34 C35 1.371(3) .
C35 C36 1.398(3) .
C36 C40 1.511(3) .
C37 C39 1.491(4) .
C37 C38 1.506(4) .
C40 C42 1.533(3) .
C40 C41 1.533(3) .
Cl1S C1S 1.810(5) .
C1S C1S 1.341(9) 3_676

loop_
_geom_torsion_atom_site_label_1
_geom_torsion_atom_site_label_2
_geom_torsion_atom_site_label_3
_geom_torsion_atom_site_label_4
_geom_torsion
C4 N2 C1 N1 -0.6(2)
C31 N2 C1 N1 167.85(17)
C4 N2 C1 C2 174.52(18)
C31 N2 C1 C2 -17.0(3)
C3 N1 C1 N2 0.5(2)
C11 N1 C1 N2 -173.41(16)
C3 N1 C1 C2 -174.75(18)
C11 N1 C1 C2 11.4(3)
N2 C1 C2 B1 -90.8(2)
N1 C1 C2 B1 83.4(2)
C1 N1 C3 C4 -0.1(2)
C11 N1 C3 C4 173.97(17)
N1 C3 C4 N2 -0.3(2)
C1 N2 C4 C3 0.6(2)
C31 N2 C4 C3 -168.18(18)
C1 N1 C11 C16 -114.6(2)
C3 N1 C11 C16 72.4(2)
C1 N1 C11 C12 68.2(2)
C3 N1 C11 C12 -104.8(2)
C16 C11 C12 C13 0.5(3)
N1 C11 C12 C13 177.53(16)
C16 C11 C12 C17 -176.46(18)
N1 C11 C12 C17 0.6(3)
C11 C12 C13 C14 -0.1(3)
C17 C12 C13 C14 176.89(19)
C12 C13 C14 C15 -0.3(3)
C13 C14 C15 C16 0.5(3)
C14 C15 C16 C11 -0.2(3)
C14 C15 C16 C20 -178.6(2)
C12 C11 C16 C15 -0.3(3)
N1 C11 C16 C15 -177.31(16)
C12 C11 C16 C20 178.01(18)
N1 C11 C16 C20 1.0(3)
C13 C12 C17 C19 -81.2(2)
C11 C12 C17 C19 95.6(2)
C13 C12 C17 C18 43.3(3)
C11 C12 C17 C18 -139.8(2)
C15 C16 C20 C22 72.2(3)
C11 C16 C20 C22 -106.0(2)
C15 C16 C20 C21 -50.7(3)
C11 C16 C20 C21 131.1(2)
C1 N2 C31 C36 104.1(2)
C4 N2 C31 C36 -89.0(2)
C1 N2 C31 C32 -78.7(2)
C4 N2 C31 C32 88.3(2)
C36 C31 C32 C33 -2.1(3)
N2 C31 C32 C33 -179.26(17)
C36 C31 C32 C37 175.37(19)
N2 C31 C32 C37 -1.8(3)
C31 C32 C33 C34 2.0(3)
C37 C32 C33 C34 -175.58(19)
C32 C33 C34 C35 -0.6(3)
C33 C34 C35 C36 -0.8(3)
C32 C31 C36 C35 0.8(3)
N2 C31 C36 C35 177.89(18)
C32 C31 C36 C40 -176.48(19)
N2 C31 C36 C40 0.6(3)
C34 C35 C36 C31 0.7(3)
C34 C35 C36 C40 178.1(2)
C33 C32 C37 C39 -49.2(4)
C31 C32 C37 C39 133.4(3)
C33 C32 C37 C38 76.2(3)
C31 C32 C37 C38 -101.2(3)
C31 C36 C40 C42 101.6(2)
C35 C36 C40 C42 -75.6(3)
C31 C36 C40 C41 -135.0(2)
C35 C36 C40 C41 47.9(3)
C6B N3B B1 C2 64.5(11)
C5B N3B B1 C2 -179.2(9)
B2B N3B B1 C2 -57.7(8)
C5A N3A B1 C2 -173.0(8)
C6A N3A B1 C2 69.9(7)
B2A N3A B1 C2 -51.3(6)
C1 C2 B1 N3B -158.8(6)
C1 C2 B1 N3A -146.5(4)
